data_2107618
loop_
_publ_author_name
'Tidey, Jeremiah P.'
'Wong, Henry L. S.'
'McMaster, Jonathan'
'Schr\"oder, Martin'
'Blake, Alexander J.'

_publ_section_title
;
 High-pressure studies of three polymorphs of a palladium(II) oxathioether
 macrocyclic complex
;
_journal_issue 3
_journal_name_full 'Acta Crystallographica Section B'
_journal_page_first 357
_journal_page_last 371
_journal_paper_doi 10.1107/S2052520616007435
_journal_volume 72
_journal_year 2016
_chemical_formula_moiety 'C6 H12 Cl2 O Pd S2'
_chemical_formula_sum 'C6 H12 Cl2 O Pd S2'
_chemical_formula_weight 341.58
_space_group_crystal_system monoclinic
_space_group_IT_number 14
_space_group_name_Hall '-P 2yn'
_space_group_name_H-M_alt 'P 1 21/n 1'
_symmetry_space_group_name_Hall '-P 2yn'
_symmetry_space_group_name_H-M 'P 1 21/n 1'
_atom_sites_solution_hydrogens geom
_atom_sites_solution_primary isomor
_atom_sites_solution_secondary difmap
_audit_creation_method
;
Olex2 1.2
(compiled 2015.01.26 svn.r3150 for OlexSys, GUI svn.r4998)
;
_cell_angle_alpha 90
_cell_angle_beta 96.676(4)
_cell_angle_gamma 90
_cell_formula_units_Z 4
_cell_length_a 7.0391(3)
_cell_length_b 11.4914(5)
_cell_length_c 13.4616(5)
_cell_measurement_reflns_used 3116
_cell_measurement_temperature 335(8)
_cell_measurement_theta_max 74.1997
_cell_measurement_theta_min 3.3027
_cell_volume 1081.51(8)
_computing_cell_refinement
;
CrysAlisPro, Agilent Technologies,
Version 1.171.36.20 (release 27-06-2012 CrysAlis171 .NET)
(compiled Jul 11 2012,15:38:31)
;
_computing_data_collection
;
CrysAlisPro, Agilent Technologies,
Version 1.171.36.20 (release 27-06-2012 CrysAlis171 .NET)
(compiled Jul 11 2012,15:38:31)
;
_computing_data_reduction
;
CrysAlisPro, Agilent Technologies,
Version 1.171.36.20 (release 27-06-2012 CrysAlis171 .NET)
(compiled Jul 11 2012,15:38:31)
;
_computing_molecular_graphics 'Olex2 (Dolomanov et al., 2009)'
_computing_publication_material 'Olex2 (Dolomanov et al., 2009)'
_computing_structure_refinement 'ShelXL (Sheldrick, 2008)'
_diffrn_ambient_temperature 335(8)
_diffrn_detector_area_resol_mean 10.3613
_diffrn_measured_fraction_theta_full 0.994
_diffrn_measured_fraction_theta_max 0.968
_diffrn_measurement_device_type 'SuperNova, Single source at offset), Atlas'
_diffrn_measurement_method '\w scans'
_diffrn_radiation_monochromator mirror
_diffrn_radiation_type MoK\a
_diffrn_radiation_wavelength 0.71073
_diffrn_reflns_av_R_equivalents 0.0198
_diffrn_reflns_limit_h_max 8
_diffrn_reflns_limit_h_min -8
_diffrn_reflns_limit_k_max 11
_diffrn_reflns_limit_k_min -13
_diffrn_reflns_limit_l_max 16
_diffrn_reflns_limit_l_min -16
_diffrn_reflns_number 4765
_diffrn_reflns_theta_full 25.242
_diffrn_reflns_theta_max 26.354
_diffrn_reflns_theta_min 2.337
_exptl_absorpt_coefficient_mu 2.548
_exptl_absorpt_correction_T_max 0.549
_exptl_absorpt_correction_T_min 0.086
_exptl_absorpt_correction_type gaussian
_exptl_absorpt_process_details
;
CrysAlisPro, Agilent Technologies,
Version 1.171.36.20 (release 27-06-2012 CrysAlis171 .NET)
(compiled Jul 11 2012,15:38:31)
Numerical absorption correction based on gaussian integration over
   a multifaceted crystal model
;
_exptl_crystal_colour orange
_exptl_crystal_density_diffrn 2.098
_exptl_crystal_description block
_exptl_crystal_F_000 672
_exptl_crystal_size_max 0.2109
_exptl_crystal_size_mid 0.1428
_exptl_crystal_size_min 0.0461
_refine_diff_density_max 0.498
_refine_diff_density_min -0.720
_refine_ls_extinction_coef 0.0071(5)
_refine_ls_extinction_expression Fc^*^=kFc[1+0.001xFc^2^\l^3^/sin(2\q)]^-1/4^
_refine_ls_extinction_method 'SHELXL-2014/7 (Sheldrick 2014'
_refine_ls_goodness_of_fit_ref 1.090
_refine_ls_hydrogen_treatment constr
_refine_ls_matrix_type full
_refine_ls_number_parameters 110
_refine_ls_number_reflns 2129
_refine_ls_number_restraints 0
_refine_ls_restrained_S_all 1.090
_refine_ls_R_factor_all 0.0266
_refine_ls_R_factor_gt 0.0256
_refine_ls_shift/su_max 0.001
_refine_ls_shift/su_mean 0.000
_refine_ls_structure_factor_coef Fsqd
_refine_ls_weighting_details 'w=1/[\s^2^(Fo^2^)+(0.0395P)^2^+0.5130P] where P=(Fo^2^+2Fc^2^)/3'
_refine_ls_weighting_scheme calc
_refine_ls_wR_factor_gt 0.0676
_refine_ls_wR_factor_ref 0.0683
_reflns_number_gt 2041
_reflns_number_total 2129
_reflns_threshold_expression 'I > 2\s(I)'
_cod_data_source_file xk5029sup1.cif
_cod_data_source_block cPdT6
_cod_original_cell_volume 1081.52(8)
_cod_database_code 2107618
_shelx_space_group_comment
;
The symmetry employed for this shelxl refinement is uniquely defined
by the following loop, which should always be used as a source of
symmetry information in preference to the above space-group names.
They are only intended as comments.
;
_shelx_estimated_absorpt_t_min 0.616
_shelx_estimated_absorpt_t_max 0.892

loop_
_space_group_symop_operation_xyz
'x, y, z'
'-x+1/2, y+1/2, -z+1/2'
'-x, -y, -z'
'x-1/2, -y-1/2, z-1/2'

loop_
_atom_site_type_symbol
_atom_site_label
_atom_site_fract_x
_atom_site_fract_y
_atom_site_fract_z
_atom_site_U_iso_or_equiv
_atom_site_adp_type
_atom_site_calc_flag
_atom_site_occupancy
Pd Pd1 0.09704(3) 0.21855(2) 0.78747(2) 0.03487(11) Uani d 1
S S7 0.22294(11) 0.28320(6) 0.64984(5) 0.04220(18) Uani d 1
S S4 0.34346(11) 0.30028(7) 0.88583(6) 0.04497(18) Uani d 1
Cl Cl2 -0.15291(11) 0.14003(7) 0.67988(6) 0.0531(2) Uani d 1
Cl Cl1 -0.02918(17) 0.15960(11) 0.93007(7) 0.0773(3) Uani d 1
O O1 0.1164(3) 0.5103(2) 0.75628(16) 0.0504(5) Uani d 1
C C5 0.5198(4) 0.3200(4) 0.7996(3) 0.0568(8) Uani d 1
H H5A 0.6148 0.3753 0.8284 0.068 Uiso calc 1
H H5B 0.5844 0.2464 0.7925 0.068 Uiso calc 1
C C9 -0.0255(5) 0.4670(3) 0.6808(3) 0.0536(8) Uani d 1
H H9A -0.1007 0.5311 0.6504 0.064 Uiso calc 1
H H9B -0.1108 0.4146 0.7107 0.064 Uiso calc 1
C C2 0.0864(4) 0.4906(3) 0.8574(2) 0.0477(7) Uani d 1
H H2A -0.0140 0.4334 0.8603 0.057 Uiso calc 1
H H2B 0.0464 0.5624 0.8867 0.057 Uiso calc 1
C C3 0.2685(4) 0.4477(3) 0.9154(2) 0.0499(7) Uani d 1
H H3A 0.2533 0.4507 0.9861 0.060 Uiso calc 1
H H3B 0.3706 0.5011 0.9042 0.060 Uiso calc 1
C C6 0.4413(5) 0.3621(3) 0.6978(3) 0.0551(8) Uani d 1
H H6A 0.5370 0.3517 0.6522 0.066 Uiso calc 1
H H6B 0.4132 0.4445 0.7010 0.066 Uiso calc 1
C C8 0.0699(5) 0.4030(3) 0.6017(2) 0.0530(7) Uani d 1
H H8A 0.1461 0.4580 0.5686 0.064 Uiso calc 1
H H8B -0.0283 0.3728 0.5519 0.064 Uiso calc 1

loop_
_atom_site_aniso_label
_atom_site_aniso_U_11
_atom_site_aniso_U_22
_atom_site_aniso_U_33
_atom_site_aniso_U_12
_atom_site_aniso_U_13
_atom_site_aniso_U_23
Pd1 0.03925(15) 0.03120(15) 0.03516(15) -0.00108(7) 0.00855(9) 0.00325(7)
S7 0.0505(4) 0.0403(4) 0.0377(3) 0.0003(3) 0.0132(3) 0.0012(3)
S4 0.0431(4) 0.0495(4) 0.0412(4) 0.0026(3) 0.0002(3) 0.0069(3)
Cl2 0.0473(4) 0.0565(5) 0.0554(4) -0.0088(3) 0.0057(3) -0.0103(3)
Cl1 0.0959(7) 0.0931(7) 0.0468(4) -0.0327(6) 0.0254(4) 0.0074(5)
O1 0.0539(12) 0.0498(12) 0.0470(11) -0.0075(10) 0.0033(9) 0.0005(10)
C5 0.0370(15) 0.069(2) 0.065(2) 0.0017(15) 0.0102(13) -0.0031(18)
C9 0.0556(18) 0.0467(17) 0.0557(17) 0.0075(14) -0.0056(14) 0.0024(14)
C2 0.0469(15) 0.0473(16) 0.0495(15) 0.0020(13) 0.0086(12) -0.0053(13)
C3 0.0516(16) 0.0540(18) 0.0436(14) -0.0019(14) 0.0034(12) -0.0067(13)
C6 0.0460(15) 0.063(2) 0.0588(18) -0.0081(15) 0.0186(14) 0.0035(16)
C8 0.0673(19) 0.0498(17) 0.0403(14) 0.0019(15) -0.0012(13) 0.0078(13)

loop_
_atom_type_symbol
_atom_type_description
_atom_type_scat_dispersion_real
_atom_type_scat_dispersion_imag
_atom_type_scat_source
C C 0.0033 0.0016 'International Tables Vol C Tables 4.2.6.8 and 6.1.1.4'
H H 0.0000 0.0000 'International Tables Vol C Tables 4.2.6.8 and 6.1.1.4'
O O 0.0106 0.0060 'International Tables Vol C Tables 4.2.6.8 and 6.1.1.4'
S S 0.1246 0.1234 'International Tables Vol C Tables 4.2.6.8 and 6.1.1.4'
Cl Cl 0.1484 0.1585 'International Tables Vol C Tables 4.2.6.8 and 6.1.1.4'
Pd Pd -0.9988 1.0072 'International Tables Vol C Tables 4.2.6.8 and 6.1.1.4'

loop_
_exptl_crystal_face_index_h
_exptl_crystal_face_index_k
_exptl_crystal_face_index_l
_exptl_crystal_face_perp_dist
0 0 9 0.0151
0 -7 1 0.0638
4 0 -3 0.0863
0 -1 -9 0.0214
-4 2 1 0.0924
0 7 0 0.0758

loop_
_geom_angle_atom_site_label_1
_geom_angle_atom_site_label_2
_geom_angle_atom_site_label_3
_geom_angle
S7 Pd1 Cl2 87.57(3)
S7 Pd1 Cl1 177.86(4)
S4 Pd1 S7 89.79(3)
S4 Pd1 Cl2 177.23(3)
S4 Pd1 Cl1 88.75(3)
Cl1 Pd1 Cl2 93.87(3)
C6 S7 Pd1 105.36(11)
C8 S7 Pd1 105.50(12)
C8 S7 C6 100.86(17)
C5 S4 Pd1 102.32(12)
C5 S4 C3 105.07(18)
C3 S4 Pd1 106.91(10)
C2 O1 C9 117.2(3)
S4 C5 H5A 108.6
S4 C5 H5B 108.6
H5A C5 H5B 107.5
C6 C5 S4 114.8(2)
C6 C5 H5A 108.6
C6 C5 H5B 108.6
O1 C9 H9A 109.7
O1 C9 H9B 109.7
O1 C9 C8 109.8(3)
H9A C9 H9B 108.2
C8 C9 H9A 109.7
C8 C9 H9B 109.7
O1 C2 H2A 109.7
O1 C2 H2B 109.7
O1 C2 C3 109.7(3)
H2A C2 H2B 108.2
C3 C2 H2A 109.7
C3 C2 H2B 109.7
S4 C3 H3A 108.3
S4 C3 H3B 108.3
C2 C3 S4 116.1(2)
C2 C3 H3A 108.3
C2 C3 H3B 108.3
H3A C3 H3B 107.4
S7 C6 H6A 109.3
S7 C6 H6B 109.3
C5 C6 S7 111.6(2)
C5 C6 H6A 109.3
C5 C6 H6B 109.3
H6A C6 H6B 108.0
S7 C8 H8A 108.7
S7 C8 H8B 108.7
C9 C8 S7 114.2(2)
C9 C8 H8A 108.7
C9 C8 H8B 108.7
H8A C8 H8B 107.6

loop_
_geom_bond_atom_site_label_1
_geom_bond_atom_site_label_2
_geom_bond_distance
Pd1 S7 2.2697(7)
Pd1 S4 2.2605(8)
Pd1 Cl2 2.3270(8)
Pd1 Cl1 2.3086(8)
S7 C6 1.836(3)
S7 C8 1.820(3)
S4 C5 1.809(4)
S4 C3 1.832(3)
O1 C9 1.429(4)
O1 C2 1.419(4)
C5 H5A 0.9700
C5 H5B 0.9700
C5 C6 1.497(5)
C9 H9A 0.9700
C9 H9B 0.9700
C9 C8 1.514(5)
C2 H2A 0.9700
C2 H2B 0.9700
C2 C3 1.505(4)
C3 H3A 0.9700
C3 H3B 0.9700
C6 H6A 0.9700
C6 H6B 0.9700
C8 H8A 0.9700
C8 H8B 0.9700

loop_
_geom_hbond_atom_site_label_D
_geom_hbond_atom_site_label_H
_geom_hbond_atom_site_label_A
_geom_hbond_site_symmetry_A
_geom_hbond_distance_DH
_geom_hbond_distance_HA
_geom_hbond_distance_DA
_geom_hbond_angle_DHA
C5 H5B Cl2 1_655 0.97 2.80 3.612(4) 141.2
C3 H3A Cl2 4_666 0.97 2.82 3.679(3) 148.7
C3 H3B Cl2 2_556 0.97 2.88 3.829(4) 165.7
C6 H6B Cl2 2_556 0.97 3.14 3.816(4) 128.4
C6 H6B Cl1 2_556 0.97 3.20 3.910(4) 131.6
C8 H8A Cl1 2_556 0.97 3.55 4.433(4) 151.9

loop_
_geom_torsion_atom_site_label_1
_geom_torsion_atom_site_label_2
_geom_torsion_atom_site_label_3
_geom_torsion_atom_site_label_4
_geom_torsion
Pd1 S7 C6 C5 25.0(3)
Pd1 S7 C8 C9 28.6(3)
Pd1 S4 C5 C6 41.1(3)
Pd1 S4 C3 C2 -10.4(3)
S4 C5 C6 S7 -44.8(4)
O1 C9 C8 S7 57.3(3)
O1 C2 C3 S4 -70.1(3)
C5 S4 C3 C2 97.8(3)
C9 O1 C2 C3 134.1(3)
C2 O1 C9 C8 -132.9(3)
C3 S4 C5 C6 -70.4(3)
C6 S7 C8 C9 -80.9(3)
C8 S7 C6 C5 134.6(3)

_cod_database_fobs_code 2107618
